data_4320345
loop_
_publ_author_name
'Jos\'e Ruiz'
'Venancio Rodr\'iguez'
'Consuelo Vicente'
'Jos\'e M. Mart\'i'
'Gregorio L\'opez'
'Jos\'e P\'erez'

_publ_section_title
;
 Synthesis and Reactivity of Bridging and Terminal Hydrosulfido Palladium
 and Platinum Complexes. Crystal Structures of
 [NBu4]2[{Pt(C6F5)2(\m-SH)}2], [Pt(C6F5)2(PPh3){S(H)AgPPh3}], and
 [Pt(C6F5)2(PPh3){S(AuPPh3)2}]
;
_journal_name_full 'Inorganic Chemistry'
_journal_page_first 5354
_journal_page_last 5360
_journal_paper_doi 10.1021/ic0013633
_journal_volume 40
_journal_year 2001
_chemical_formula_sum 'C66.25 H45.5 Au2 Cl0.5 F10 P3 Pt S'
_chemical_formula_weight 1763.24
_chemical_name_systematic
; 
 ? 
;
_space_group_IT_number 15
_symmetry_cell_setting monoclinic
_symmetry_space_group_name_Hall '-C 2yc'
_symmetry_space_group_name_H-M 'C 1 2/c 1'
_atom_sites_solution_hydrogens geom
_atom_sites_solution_primary Patterson
_atom_sites_solution_secondary difmap
_audit_creation_method SHELXL-97
_cell_angle_alpha 90
_cell_angle_beta 104.7030(10)
_cell_angle_gamma 90
_cell_formula_units_Z 16
_cell_length_a 62.6035(9)
_cell_length_b 13.0329(2)
_cell_length_c 32.0828(5)
_cell_measurement_temperature 293(2)
_cell_volume 25319.4(7)
_computing_structure_refinement 'SHELXL-97 (Sheldrick, 1997)'
_computing_structure_solution 'SHELXS-97 (Sheldrick, 1990)'
_diffrn_ambient_temperature 298(2)
_diffrn_measured_fraction_theta_full 0.000
_diffrn_measured_fraction_theta_max 0.998
_diffrn_radiation_monochromator graphite
_diffrn_radiation_source 'fine-focus sealed tube'
_diffrn_radiation_type MoK\a
_diffrn_radiation_wavelength 0.71073
_diffrn_reflns_av_R_equivalents 0.0000
_diffrn_reflns_av_sigmaI/netI 0.0804
_diffrn_reflns_limit_h_max 74
_diffrn_reflns_limit_h_min 0
_diffrn_reflns_limit_k_max 15
_diffrn_reflns_limit_k_min 0
_diffrn_reflns_limit_l_max 37
_diffrn_reflns_limit_l_min -38
_diffrn_reflns_number 22862
_diffrn_reflns_theta_full 0.50
_diffrn_reflns_theta_max 25.24
_diffrn_reflns_theta_min 0.67
_exptl_absorpt_coefficient_mu 7.027
_exptl_absorpt_correction_type SADABS
_exptl_crystal_colour yellow
_exptl_crystal_density_diffrn 1.850
_exptl_crystal_density_method 'not measured'
_exptl_crystal_description plate
_exptl_crystal_F_000 13416
_exptl_crystal_size_max 0.35
_exptl_crystal_size_mid 0.20
_exptl_crystal_size_min 0.05
_refine_diff_density_max 2.429
_refine_diff_density_min -1.512
_refine_diff_density_rms 0.300
_refine_ls_extinction_method none
_refine_ls_goodness_of_fit_ref 1.081
_refine_ls_hydrogen_treatment mixed
_refine_ls_matrix_type fullcycle
_refine_ls_number_parameters 1524
_refine_ls_number_reflns 22862
_refine_ls_number_restraints 63
_refine_ls_restrained_S_all 1.085
_refine_ls_R_factor_all 0.1079
_refine_ls_R_factor_gt 0.0619
_refine_ls_shift/su_max 0.031
_refine_ls_shift/su_mean 0.001
_refine_ls_structure_factor_coef Fsqd
_refine_ls_weighting_details 'calc w=1/[\s^2^(Fo^2^)+(0.0756P)^2^+0.0000P] where P=(Fo^2^+2Fc^2^)/3'
_refine_ls_weighting_scheme calc
_refine_ls_wR_factor_gt 0.1374
_refine_ls_wR_factor_ref 0.1594
_reflns_number_gt 15334
_reflns_number_total 22862
_reflns_threshold_expression >2sigma(I)
_cod_data_source_file ic0013633_3.cif
_cod_data_source_block complex12
_cod_depositor_comments
;
The following automatic conversions were performed:

'_symmetry_cell_setting' value 'Monoclinic' changed to 'monoclinic'
according to the built-in table from CIF Core dictionary named
'cif_core.dic' version 2.4.1 from 2010-06-29.

Automatic conversion script
Id: cif_fix_values 1646 2011-03-28 12:23:43Z adriana 
;
_cod_original_cell_volume 25319.3(7)
_cod_original_formula_sum 'C66.25 H45.50 Au2 Cl0.50 F10 P3 Pt S'
_cod_database_code 4320345

loop_
_symmetry_equiv_pos_as_xyz
'x, y, z'
'-x, y, -z+1/2'
'x+1/2, y+1/2, z'
'-x+1/2, y+1/2, -z+1/2'
'-x, -y, -z'
'x, -y, z-1/2'
'-x+1/2, -y+1/2, -z'
'x+1/2, -y+1/2, z-1/2'

loop_
_atom_site_label
_atom_site_type_symbol
_atom_site_fract_x
_atom_site_fract_y
_atom_site_fract_z
_atom_site_U_iso_or_equiv
_atom_site_adp_type
_atom_site_occupancy
_atom_site_symmetry_multiplicity
_atom_site_calc_flag
_atom_site_refinement_flags
_atom_site_disorder_assembly
_atom_site_disorder_group
Pt1 Pt 0.189345(8) 0.33786(3) 0.130249(14) 0.04101(13) Uani 1 1 d . . .
C1 C 0.18383(19) 0.4882(8) 0.1425(3) 0.042(3) Uani 1 1 d . . .
C2 C 0.19766(18) 0.5460(8) 0.1744(4) 0.044(3) Uani 1 1 d . . .
F2 F 0.21528(12) 0.4989(5) 0.2003(2) 0.070(2) Uani 1 1 d . . .
C3 C 0.1954(2) 0.6481(9) 0.1800(4) 0.060(4) Uani 1 1 d . . .
F3 F 0.21068(16) 0.6984(6) 0.2115(3) 0.095(3) Uani 1 1 d . . .
C4 C 0.1784(3) 0.7009(9) 0.1550(5) 0.075(4) Uani 1 1 d . . .
F4 F 0.17565(16) 0.8020(6) 0.1606(3) 0.106(3) Uani 1 1 d . . .
C5 C 0.1639(2) 0.6487(9) 0.1223(5) 0.064(4) Uani 1 1 d . . .
F5 F 0.14699(16) 0.7006(6) 0.0965(3) 0.107(3) Uani 1 1 d . . .
C6 C 0.1661(2) 0.5463(9) 0.1174(4) 0.049(3) Uani 1 1 d . . .
F6 F 0.15139(13) 0.4989(6) 0.0853(2) 0.076(2) Uani 1 1 d . . .
C7 C 0.2100(2) 0.3956(8) 0.0976(4) 0.054(3) Uani 1 1 d . . .
C8 C 0.2033(2) 0.4351(9) 0.0552(4) 0.062(4) Uani 1 1 d D . .
F8 F 0.18213(15) 0.4285(7) 0.0344(2) 0.085(3) Uani 1 1 d . . .
C9 C 0.2179(3) 0.4794(10) 0.0338(4) 0.084(5) Uani 1 1 d D . .
F9 F 0.21037(19) 0.5133(7) -0.0057(3) 0.122(4) Uani 1 1 d D . .
C10 C 0.2398(3) 0.4882(11) 0.0537(5) 0.102(7) Uani 1 1 d D . .
F10 F 0.2539(2) 0.5345(8) 0.0353(4) 0.146(5) Uani 1 1 d . . .
C11 C 0.2472(3) 0.4536(12) 0.0944(6) 0.103(7) Uani 1 1 d D . .
F11 F 0.26959(18) 0.4530(10) 0.1168(4) 0.147(5) Uani 1 1 d . . .
C12 C 0.2327(3) 0.4063(9) 0.1162(4) 0.065(4) Uani 1 1 d D . .
F12 F 0.24161(14) 0.3673(7) 0.1561(3) 0.091(3) Uani 1 1 d . . .
P1 P 0.19768(5) 0.1713(2) 0.11946(9) 0.0415(7) Uani 1 1 d . . .
C13 C 0.1755(2) 0.0913(8) 0.0891(3) 0.046(3) Uani 1 1 d . . .
C14 C 0.1548(2) 0.1292(10) 0.0757(4) 0.062(4) Uani 1 1 d . . .
H14 H 0.1520 0.1968 0.0822 0.074 Uiso 1 1 calc R . .
C15 C 0.1374(2) 0.0678(13) 0.0524(4) 0.078(5) Uani 1 1 d . . .
H15 H 0.1231 0.0937 0.0442 0.094 Uiso 1 1 calc R . .
C16 C 0.1417(3) -0.0328(12) 0.0413(4) 0.077(5) Uani 1 1 d . . .
H16 H 0.1305 -0.0742 0.0255 0.093 Uiso 1 1 calc R . .
C17 C 0.1628(3) -0.0685(11) 0.0542(4) 0.073(4) Uani 1 1 d . . .
H17 H 0.1659 -0.1354 0.0476 0.087 Uiso 1 1 calc R . .
C18 C 0.1793(2) -0.0082(9) 0.0766(4) 0.060(4) Uani 1 1 d . . .
H18 H 0.1937 -0.0336 0.0838 0.071 Uiso 1 1 calc R . .
C19 C 0.2185(2) 0.1518(8) 0.0891(3) 0.043(3) Uani 1 1 d . . .
C20 C 0.2126(2) 0.1794(9) 0.0455(4) 0.058(4) Uani 1 1 d . . .
H20 H 0.1985 0.2030 0.0326 0.070 Uiso 1 1 calc R . .
C21 C 0.2285(3) 0.1708(10) 0.0217(4) 0.070(4) Uani 1 1 d . . .
H21 H 0.2248 0.1904 -0.0071 0.085 Uiso 1 1 calc R . .
C22 C 0.2486(3) 0.1353(11) 0.0392(5) 0.072(4) Uani 1 1 d . . .
H22 H 0.2586 0.1306 0.0223 0.086 Uiso 1 1 calc R . .
C23 C 0.2551(3) 0.1054(12) 0.0811(6) 0.091(5) Uani 1 1 d . . .
H23 H 0.2692 0.0791 0.0926 0.109 Uiso 1 1 calc R . .
C24 C 0.2398(3) 0.1156(10) 0.1067(4) 0.072(4) Uani 1 1 d . . .
H24 H 0.2441 0.0978 0.1357 0.087 Uiso 1 1 calc R . .
C25 C 0.2098(2) 0.1096(8) 0.1714(3) 0.045(3) Uani 1 1 d . . .
C26 C 0.2037(2) 0.0117(10) 0.1806(4) 0.066(4) Uani 1 1 d . . .
H26 H 0.1926 -0.0230 0.1609 0.079 Uiso 1 1 calc R . .
C27 C 0.2144(3) -0.0358(11) 0.2204(5) 0.080(5) Uani 1 1 d . . .
H27 H 0.2107 -0.1022 0.2265 0.096 Uiso 1 1 calc R . .
C28 C 0.2302(3) 0.0177(12) 0.2492(4) 0.080(5) Uani 1 1 d . . .
H28 H 0.2370 -0.0117 0.2756 0.096 Uiso 1 1 calc R . .
C29 C 0.2362(3) 0.1138(12) 0.2398(5) 0.089(5) Uani 1 1 d . . .
H29 H 0.2474 0.1489 0.2590 0.107 Uiso 1 1 calc R . .
C30 C 0.2251(2) 0.1582(11) 0.2013(4) 0.073(4) Uani 1 1 d . . .
H30 H 0.2286 0.2255 0.1960 0.088 Uiso 1 1 calc R . .
S1 S 0.16516(6) 0.2730(2) 0.17003(9) 0.0497(8) Uani 1 1 d . . .
Au1 Au 0.130750(9) 0.34807(4) 0.148293(16) 0.05172(14) Uani 1 1 d . . .
P2 P 0.09487(6) 0.3963(3) 0.12805(11) 0.0556(9) Uani 1 1 d . . .
C31 C 0.0805(2) 0.3536(9) 0.0741(4) 0.057(3) Uani 1 1 d D . .
C32 C 0.0632(2) 0.4053(12) 0.0492(4) 0.075(4) Uani 1 1 d . . .
H32 H 0.0586 0.4667 0.0590 0.090 Uiso 1 1 calc R . .
C33 C 0.0523(3) 0.3670(13) 0.0092(5) 0.089(5) Uani 1 1 d . . .
H33 H 0.0398 0.4005 -0.0069 0.107 Uiso 1 1 calc R . .
C34 C 0.0595(3) 0.2817(13) -0.0068(5) 0.095(6) Uani 1 1 d . . .
H34 H 0.0524 0.2589 -0.0343 0.114 Uiso 1 1 calc R . .
C35 C 0.0774(3) 0.2278(12) 0.0176(5) 0.098(6) Uani 1 1 d . . .
H35 H 0.0824 0.1687 0.0068 0.117 Uiso 1 1 calc R . .
C36 C 0.0874(3) 0.2627(9) 0.0570(5) 0.086(5) Uani 1 1 d D . .
H36 H 0.0992 0.2260 0.0737 0.104 Uiso 1 1 calc R . .
C37 C 0.0894(2) 0.5338(9) 0.1253(4) 0.056(3) Uani 1 1 d . . .
C38 C 0.1009(2) 0.5963(10) 0.1046(5) 0.072(4) Uani 1 1 d . . .
H38 H 0.1124 0.5685 0.0948 0.087 Uiso 1 1 calc R . .
C39 C 0.0962(3) 0.6976(12) 0.0979(5) 0.098(6) Uani 1 1 d . . .
H39 H 0.1041 0.7379 0.0831 0.118 Uiso 1 1 calc R . .
C40 C 0.0796(3) 0.7391(12) 0.1130(5) 0.098(6) Uani 1 1 d . . .
H40 H 0.0764 0.8086 0.1089 0.118 Uiso 1 1 calc R . .
C41 C 0.0676(3) 0.6806(11) 0.1342(5) 0.096(6) Uani 1 1 d . . .
H41 H 0.0564 0.7101 0.1444 0.115 Uiso 1 1 calc R . .
C42 C 0.0723(3) 0.5768(11) 0.1403(4) 0.081(5) Uani 1 1 d . . .
H42 H 0.0641 0.5361 0.1543 0.097 Uiso 1 1 calc R . .
C43 C 0.0785(3) 0.3410(9) 0.1628(4) 0.067(4) Uani 1 1 d . . .
C44 C 0.0877(3) 0.3552(11) 0.2075(5) 0.084(5) Uani 1 1 d . . .
H44 H 0.1009 0.3902 0.2177 0.101 Uiso 1 1 calc R . .
C45 C 0.0758(3) 0.3132(14) 0.2362(6) 0.105(6) Uani 1 1 d . . .
H45 H 0.0805 0.3262 0.2656 0.126 Uiso 1 1 calc R . .
C46 C 0.0578(3) 0.2551(14) 0.2206(6) 0.101(6) Uani 1 1 d . . .
H46 H 0.0506 0.2251 0.2394 0.121 Uiso 1 1 calc R . .
C47 C 0.0502(3) 0.2398(13) 0.1778(6) 0.102(6) Uani 1 1 d . . .
H47 H 0.0376 0.1999 0.1681 0.123 Uiso 1 1 calc R . .
C48 C 0.0603(3) 0.2808(12) 0.1472(5) 0.088(5) Uani 1 1 d . . .
H48 H 0.0550 0.2678 0.1179 0.105 Uiso 1 1 calc R . .
Au2 Au 0.172638(9) 0.36717(4) 0.232667(15) 0.05177(15) Uani 1 1 d . . .
P3 P 0.18106(6) 0.4461(3) 0.29748(10) 0.0541(9) Uani 1 1 d . . .
C49 C 0.1840(2) 0.5839(10) 0.2957(4) 0.056(3) Uani 1 1 d . . .
C50 C 0.1652(3) 0.6423(12) 0.2771(6) 0.099(6) Uani 1 1 d . . .
H50 H 0.1515 0.6110 0.2662 0.119 Uiso 1 1 calc R . .
C51 C 0.1674(3) 0.7480(14) 0.2753(6) 0.112(7) Uani 1 1 d . . .
H51 H 0.1551 0.7876 0.2630 0.135 Uiso 1 1 calc R . .
C52 C 0.1866(3) 0.7941(13) 0.2905(5) 0.095(6) Uani 1 1 d . . .
H52 H 0.1875 0.8651 0.2884 0.113 Uiso 1 1 calc R . .
C53 C 0.2047(3) 0.7413(12) 0.3087(5) 0.098(6) Uani 1 1 d . . .
H53 H 0.2181 0.7754 0.3190 0.117 Uiso 1 1 calc R . .
C54 C 0.2037(2) 0.6354(10) 0.3126(4) 0.068(4) Uani 1 1 d . . .
H54 H 0.2163 0.5990 0.3264 0.082 Uiso 1 1 calc R . .
C55 C 0.1606(2) 0.4255(9) 0.3271(4) 0.056(3) Uani 1 1 d . . .
C56 C 0.1455(2) 0.3475(10) 0.3148(4) 0.063(4) Uani 1 1 d . . .
H56 H 0.1462 0.3057 0.2916 0.076 Uiso 1 1 calc R . .
C57 C 0.1291(3) 0.3300(10) 0.3368(5) 0.076(4) Uani 1 1 d . . .
H57 H 0.1188 0.2778 0.3277 0.092 Uiso 1 1 calc R . .
C58 C 0.1281(3) 0.3887(12) 0.3711(5) 0.083(5) Uani 1 1 d . . .
H58 H 0.1175 0.3759 0.3863 0.099 Uiso 1 1 calc R . .
C59 C 0.1429(3) 0.4673(12) 0.3830(5) 0.084(5) Uani 1 1 d . . .
H59 H 0.1421 0.5090 0.4061 0.100 Uiso 1 1 calc R . .
C60 C 0.1592(2) 0.4865(10) 0.3618(4) 0.063(4) Uani 1 1 d . . .
H60 H 0.1692 0.5399 0.3707 0.076 Uiso 1 1 calc R . .
C61 C 0.2066(2) 0.3958(10) 0.3319(4) 0.063(4) Uani 1 1 d . . .
C62 C 0.2089(3) 0.3710(11) 0.3737(4) 0.079(5) Uani 1 1 d . . .
H62 H 0.1971 0.3846 0.3856 0.095 Uiso 1 1 calc R . .
C63 C 0.2267(4) 0.3291(16) 0.3986(7) 0.136(9) Uani 1 1 d D . .
H63 H 0.2270 0.3078 0.4264 0.163 Uiso 1 1 calc R . .
C64 C 0.2442(3) 0.3183(14) 0.3827(5) 0.135(10) Uani 1 1 d D . .
H64 H 0.2572 0.2934 0.4007 0.162 Uiso 1 1 calc R . .
C65 C 0.2440(3) 0.3428(14) 0.3398(6) 0.124(8) Uani 1 1 d D . .
H65 H 0.2563 0.3317 0.3289 0.148 Uiso 1 1 calc R . .
C66 C 0.2241(3) 0.3854(11) 0.3141(5) 0.080(5) Uani 1 1 d . . .
H66 H 0.2230 0.4056 0.2858 0.096 Uiso 1 1 calc R . .
Pt2 Pt 0.068738(8) -0.09218(3) -0.083043(14) 0.04332(13) Uani 1 1 d . . .
C67 C 0.0729(2) 0.0583(8) -0.0972(3) 0.045(3) Uani 1 1 d . . .
C68 C 0.0906(2) 0.1194(9) -0.0744(4) 0.053(3) Uani 1 1 d D . .
F68 F 0.10560(14) 0.0771(6) -0.0411(2) 0.074(2) Uani 1 1 d . . .
C69 C 0.0936(3) 0.2192(9) -0.0817(5) 0.080(5) Uani 1 1 d D . .
F69 F 0.11062(18) 0.2739(6) -0.0580(4) 0.119(4) Uani 1 1 d . . .
C70 C 0.0788(3) 0.2665(11) -0.1137(6) 0.095(6) Uani 1 1 d . . .
F70 F 0.0809(2) 0.3674(6) -0.1225(4) 0.142(5) Uani 1 1 d . . .
C71 C 0.0615(3) 0.2133(12) -0.1388(5) 0.076(5) Uani 1 1 d . . .
F71 F 0.0457(2) 0.2568(8) -0.1722(3) 0.134(4) Uani 1 1 d . . .
C72 C 0.0587(3) 0.1106(10) -0.1306(4) 0.065(4) Uani 1 1 d . . .
F72 F 0.04157(13) 0.0596(7) -0.1560(2) 0.081(2) Uani 1 1 d . . .
C73 C 0.0548(2) -0.0422(9) -0.0357(3) 0.053(3) Uani 1 1 d . . .
C74 C 0.0659(2) -0.0425(9) 0.0069(4) 0.063(4) Uani 1 1 d D . .
F74 F 0.08612(14) -0.0885(6) 0.0194(2) 0.083(2) Uani 1 1 d . . .
C75 C 0.0568(3) -0.0017(11) 0.0393(4) 0.075(5) Uani 1 1 d D . .
F75 F 0.0694(2) -0.0051(8) 0.0806(3) 0.121(4) Uani 1 1 d . . .
C76 C 0.0373(4) 0.0443(11) 0.0280(5) 0.113(8) Uani 1 1 d . . .
F76 F 0.0300(2) 0.0879(8) 0.0602(3) 0.132(4) Uani 1 1 d U . .
C77 C 0.0262(3) 0.0468(15) -0.0123(5) 0.113(8) Uani 1 1 d D . .
F77 F 0.0063(2) 0.0942(9) -0.0230(4) 0.135(4) Uani 1 1 d U . .
C78 C 0.0348(3) 0.0048(11) -0.0428(4) 0.080(5) Uani 1 1 d D . .
F78 F 0.02205(16) 0.0106(9) -0.0848(3) 0.123(4) Uani 1 1 d . . .
P4 P 0.06123(6) -0.2602(2) -0.07351(9) 0.0473(8) Uani 1 1 d . . .
C79 C 0.0841(2) -0.3397(9) -0.0474(4) 0.055(3) Uani 1 1 d . . .
C80 C 0.1044(2) -0.2941(11) -0.0341(4) 0.062(4) Uani 1 1 d . . .
H80 H 0.1058 -0.2241 -0.0386 0.075 Uiso 1 1 calc R . .
C81 C 0.1234(2) -0.3507(13) -0.0137(4) 0.080(5) Uani 1 1 d . . .
H81 H 0.1372 -0.3194 -0.0050 0.096 Uiso 1 1 calc R . .
C82 C 0.1208(3) -0.4555(12) -0.0070(4) 0.085(5) Uani 1 1 d D . .
H82 H 0.1330 -0.4959 0.0058 0.102 Uiso 1 1 calc R . .
C83 C 0.1006(3) -0.4968(11) -0.0192(5) 0.088(5) Uani 1 1 d D . .
H83 H 0.0989 -0.5659 -0.0136 0.105 Uiso 1 1 calc R . .
C84 C 0.0823(2) -0.4420(10) -0.0396(4) 0.067(4) Uani 1 1 d . . .
H84 H 0.0687 -0.4743 -0.0482 0.080 Uiso 1 1 calc R . .
C85 C 0.0412(2) -0.2904(10) -0.0437(4) 0.054(3) Uani 1 1 d . . .
C86 C 0.0462(3) -0.2956(12) -0.0013(4) 0.081(5) Uani 1 1 d . . .
H86 H 0.0609 -0.2851 0.0134 0.097 Uiso 1 1 calc R . .
C87 C 0.0316(3) -0.3152(15) 0.0227(5) 0.107(6) Uani 1 1 d . . .
H87 H 0.0366 -0.3213 0.0525 0.129 Uiso 1 1 calc R . .
C88 C 0.0099(3) -0.3257(18) 0.0032(6) 0.138(9) Uani 1 1 d D . .
H88 H -0.0005 -0.3383 0.0189 0.165 Uiso 1 1 calc R . .
C89 C 0.0039(4) -0.3172(18) -0.0400(7) 0.157(9) Uani 1 1 d DU . .
H89 H -0.0109 -0.3187 -0.0549 0.189 Uiso 1 1 calc R . .
C90 C 0.0207(3) -0.3059(16) -0.0626(6) 0.120(7) Uani 1 1 d DU . .
H90 H 0.0166 -0.3098 -0.0925 0.144 Uiso 1 1 calc R . .
C91 C 0.0487(2) -0.3155(9) -0.1276(4) 0.053(3) Uani 1 1 d . . .
C92 C 0.0555(3) -0.4078(10) -0.1407(4) 0.075(4) Uani 1 1 d . . .
H92 H 0.0662 -0.4477 -0.1225 0.090 Uiso 1 1 calc R . .
C93 C 0.0452(3) -0.4385(12) -0.1835(5) 0.094(6) Uani 1 1 d . . .
H93 H 0.0492 -0.5008 -0.1935 0.113 Uiso 1 1 calc R . .
C94 C 0.0303(3) -0.3818(14) -0.2095(5) 0.100(6) Uani 1 1 d . . .
H94 H 0.0241 -0.4047 -0.2374 0.119 Uiso 1 1 calc R . .
C95 C 0.0236(3) -0.2881(13) -0.1961(5) 0.092(5) Uani 1 1 d . . .
H95 H 0.0128 -0.2489 -0.2144 0.111 Uiso 1 1 calc R . .
C96 C 0.0335(3) -0.2555(11) -0.1552(4) 0.073(4) Uani 1 1 d . . .
H96 H 0.0299 -0.1917 -0.1460 0.087 Uiso 1 1 calc R . .
S2 S 0.08741(6) -0.1529(2) -0.13401(10) 0.0507(8) Uani 1 1 d . . .
Au3 Au 0.122934(9) -0.08703(4) -0.111412(15) 0.05066(14) Uani 1 1 d . . .
P5 P 0.15882(6) -0.0419(2) -0.09760(10) 0.0517(8) Uani 1 1 d . . .
C97 C 0.1690(2) -0.0670(9) -0.1446(4) 0.052(3) Uani 1 1 d . . .
C98 C 0.1543(2) -0.0524(10) -0.1849(4) 0.067(4) Uani 1 1 d . . .
H98 H 0.1400 -0.0299 -0.1871 0.080 Uiso 1 1 calc R . .
C99 C 0.1616(3) -0.0724(12) -0.2216(4) 0.080(5) Uani 1 1 d . . .
H99 H 0.1521 -0.0613 -0.2486 0.096 Uiso 1 1 calc R . .
C100 C 0.1825(3) -0.1081(10) -0.2188(5) 0.076(5) Uani 1 1 d . . .
H100 H 0.1871 -0.1216 -0.2436 0.091 Uiso 1 1 calc R . .
C101 C 0.1965(3) -0.1235(10) -0.1787(4) 0.071(4) Uani 1 1 d . . .
H101 H 0.2107 -0.1484 -0.1762 0.085 Uiso 1 1 calc R . .
C102 C 0.1897(2) -0.1026(11) -0.1430(4) 0.069(4) Uani 1 1 d . . .
H102 H 0.1994 -0.1129 -0.1162 0.083 Uiso 1 1 calc R . .
C103 C 0.1659(2) 0.0883(9) -0.0837(4) 0.053(3) Uani 1 1 d . . .
C104 C 0.1569(3) 0.1381(11) -0.0536(4) 0.076(4) Uani 1 1 d . . .
H104 H 0.1471 0.1025 -0.0415 0.091 Uiso 1 1 calc R . .
C105 C 0.1620(3) 0.2371(10) -0.0412(5) 0.076(4) Uani 1 1 d . . .
H105 H 0.1561 0.2677 -0.0205 0.091 Uiso 1 1 calc R . .
C106 C 0.1761(3) 0.2912(10) -0.0599(5) 0.091(6) Uani 1 1 d . . .
H106 H 0.1795 0.3592 -0.0522 0.109 Uiso 1 1 calc R . .
C107 C 0.1850(3) 0.2453(11) -0.0890(5) 0.086(5) Uani 1 1 d . . .
H107 H 0.1947 0.2812 -0.1011 0.103 Uiso 1 1 calc R . .
C108 C 0.1796(3) 0.1451(10) -0.1011(4) 0.071(4) Uani 1 1 d . . .
H108 H 0.1856 0.1154 -0.1219 0.085 Uiso 1 1 calc R . .
C109 C 0.1770(2) -0.1141(9) -0.0543(4) 0.052(3) Uani 1 1 d . . .
C110 C 0.1713(3) -0.2176(11) -0.0491(4) 0.080(5) Uani 1 1 d . . .
H110 H 0.1585 -0.2458 -0.0667 0.095 Uiso 1 1 calc R . .
C111 C 0.1848(3) -0.2752(11) -0.0181(5) 0.086(5) Uani 1 1 d . . .
H111 H 0.1811 -0.3432 -0.0148 0.103 Uiso 1 1 calc R . .
C112 C 0.2033(3) -0.2372(12) 0.0079(5) 0.094(5) Uani 1 1 d . . .
H112 H 0.2124 -0.2791 0.0284 0.113 Uiso 1 1 calc R . .
C113 C 0.2090(3) -0.1341(11) 0.0042(5) 0.078(4) Uani 1 1 d . . .
H113 H 0.2216 -0.1065 0.0225 0.094 Uiso 1 1 calc R . .
C114 C 0.1955(2) -0.0742(10) -0.0272(4) 0.061(4) Uani 1 1 d . . .
H114 H 0.1991 -0.0057 -0.0298 0.073 Uiso 1 1 calc R . .
Au4 Au 0.085218(9) -0.04104(4) -0.190793(15) 0.05234(15) Uani 1 1 d . . .
P6 P 0.08268(6) 0.0658(3) -0.24706(10) 0.0527(9) Uani 1 1 d . B .
C115 C 0.0896(3) 0.1963(10) -0.2294(4) 0.064(4) Uani 1 1 d . . .
C116 C 0.1081(2) 0.2105(11) -0.1945(5) 0.077(4) Uani 1 1 d . . .
H116 H 0.1156 0.1542 -0.1800 0.092 Uiso 1 1 calc R . .
C117 C 0.1152(3) 0.3097(13) -0.1818(6) 0.107(6) Uani 1 1 d . . .
H117 H 0.1272 0.3201 -0.1584 0.128 Uiso 1 1 calc R . .
C118 C 0.1040(3) 0.3947(14) -0.2048(6) 0.122(8) Uani 1 1 d D . .
H118 H 0.1090 0.4611 -0.1976 0.147 Uiso 1 1 calc R . .
C119 C 0.0862(4) 0.3784(13) -0.2367(6) 0.131(9) Uani 1 1 d D . .
H119 H 0.0787 0.4348 -0.2510 0.157 Uiso 1 1 calc R . .
C120 C 0.0784(3) 0.2801(11) -0.2499(4) 0.082(5) Uani 1 1 d . . .
H120 H 0.0657 0.2716 -0.2723 0.098 Uiso 1 1 calc R . .
C121 C 0.1007(2) 0.0367(10) -0.2809(4) 0.052(3) Uani 1 1 d . . .
C122 C 0.1115(3) 0.1105(11) -0.2978(4) 0.077(5) Uani 1 1 d D . .
H122 H 0.1099 0.1787 -0.2907 0.092 Uiso 1 1 calc R . .
C123 C 0.1250(3) 0.0877(13) -0.3252(5) 0.095(6) Uani 1 1 d D . .
H123 H 0.1326 0.1391 -0.3356 0.114 Uiso 1 1 calc R . .
C124 C 0.1266(3) -0.0103(14) -0.3362(5) 0.096(6) Uani 1 1 d D . .
H124 H 0.1354 -0.0261 -0.3548 0.116 Uiso 1 1 calc R . .
C125 C 0.1160(3) -0.0883(13) -0.3211(5) 0.101(6) Uani 1 1 d . . .
H125 H 0.1177 -0.1560 -0.3290 0.121 Uiso 1 1 calc R . .
C126 C 0.1025(3) -0.0632(11) -0.2931(5) 0.084(5) Uani 1 1 d . . .
H126 H 0.0948 -0.1146 -0.2830 0.101 Uiso 1 1 calc R . .
C127 C 0.0550(3) 0.0688(13) -0.2829(5) 0.084(5) Uani 1 1 d . . .
C128 C 0.0503(2) 0.0632(11) -0.3267(4) 0.074(4) Uani 1 1 d . B .
H128 H 0.0619 0.0581 -0.3399 0.089 Uiso 1 1 calc R . .
C129 C 0.0295(3) 0.0646(15) -0.3513(6) 0.125(8) Uani 1 1 d . . .
H129 H 0.0264 0.0398 -0.3793 0.149 Uiso 1 1 calc R A 1
C130 C 0.0124(6) 0.104(2) -0.3348(10) 0.078(10) Uani 0.486(18) 1 d PU B 1
H130 H -0.0015 0.1177 -0.3524 0.093 Uiso 0.486(18) 1 calc PR B 1
C131 C 0.0175(6) 0.120(3) -0.2910(11) 0.091(11) Uani 0.486(18) 1 d PU B 1
H131 H 0.0066 0.1435 -0.2784 0.109 Uiso 0.486(18) 1 calc PR B 1
C132 C 0.0368(5) 0.102(3) -0.2671(8) 0.084(13) Uani 0.486(18) 1 d P B 1
H132 H 0.0392 0.1117 -0.2376 0.101 Uiso 0.486(18) 1 calc PR B 1
C130 C 0.0123(8) 0.031(3) -0.3231(15) 0.139(17) Uani 0.514(18) 1 d PU B 2
H13A H -0.0021 0.0163 -0.3381 0.167 Uiso 0.514(18) 1 calc PR B 2
C131 C 0.0172(7) 0.023(3) -0.2823(12) 0.112(13) Uani 0.514(18) 1 d PU B 2
H13B H 0.0058 0.0117 -0.2689 0.134 Uiso 0.514(18) 1 calc PR B 2
C132 C 0.0387(2) 0.0292(10) -0.2570(4) 0.122(17) Uani 0.514(18) 1 d P B 2
H13C H 0.0429 0.0121 -0.2279 0.147 Uiso 0.514(18) 1 calc PR B 2
Cl1 Cl -0.0054(2) -0.3580(10) 0.1106(4) 0.241(6) Uiso 0.50 1 d PRD . .
Cl2 Cl 0.0181(2) -0.4765(10) 0.1713(4) 0.241(6) Uiso 0.50 1 d PRD . .
C200 C -0.0036(2) -0.4094(10) 0.1519(4) 0.241(6) Uiso 0.50 1 d PRD . .
H20A H -0.0163 -0.4539 0.1487 0.289 Uiso 0.50 1 calc PR . .
H20B H -0.0046 -0.3574 0.1730 0.289 Uiso 0.50 1 calc PR . .

loop_
_atom_site_aniso_label
_atom_site_aniso_U_11
_atom_site_aniso_U_22
_atom_site_aniso_U_33
_atom_site_aniso_U_23
_atom_site_aniso_U_13
_atom_site_aniso_U_12
Pt1 0.0405(3) 0.0431(3) 0.0394(2) -0.0047(2) 0.0100(2) -0.0031(2)
C1 0.034(7) 0.054(7) 0.039(6) -0.011(5) 0.011(5) -0.014(6)
C2 0.019(7) 0.048(7) 0.063(8) -0.004(6) 0.006(6) 0.003(5)
F2 0.050(5) 0.065(5) 0.082(5) -0.007(4) -0.008(4) 0.009(4)
C3 0.052(9) 0.052(8) 0.074(9) -0.016(7) 0.014(7) -0.006(7)
F3 0.106(8) 0.064(5) 0.103(7) -0.034(5) 0.004(6) -0.013(5)
C4 0.064(11) 0.039(8) 0.121(13) -0.018(8) 0.023(10) -0.007(7)
F4 0.096(8) 0.047(5) 0.166(9) -0.010(5) 0.018(7) 0.000(5)
C5 0.056(10) 0.046(8) 0.089(10) 0.021(7) 0.018(8) 0.006(7)
F5 0.096(8) 0.068(5) 0.138(8) 0.033(6) -0.008(6) 0.016(5)
C6 0.051(9) 0.049(7) 0.047(7) 0.002(6) 0.009(6) -0.011(6)
F6 0.076(6) 0.079(5) 0.059(5) 0.003(4) -0.006(4) 0.003(4)
C7 0.051(9) 0.045(7) 0.067(9) -0.011(6) 0.018(7) -0.009(6)
C8 0.064(11) 0.057(8) 0.077(10) 0.006(7) 0.039(9) 0.011(7)
F8 0.083(7) 0.111(7) 0.067(5) 0.019(5) 0.028(5) 0.021(5)
C9 0.116(16) 0.059(9) 0.102(13) 0.001(9) 0.072(13) 0.006(10)
F9 0.183(12) 0.095(7) 0.121(8) 0.048(6) 0.102(8) 0.029(7)
C10 0.136(19) 0.067(10) 0.134(17) 0.001(11) 0.094(16) -0.016(11)
F10 0.171(12) 0.134(9) 0.183(11) -0.006(8) 0.136(10) -0.064(8)
C11 0.089(15) 0.087(12) 0.159(18) -0.060(12) 0.081(14) -0.055(11)
F11 0.074(8) 0.209(12) 0.173(11) -0.040(9) 0.057(8) -0.068(8)
C12 0.073(11) 0.055(8) 0.074(10) -0.010(7) 0.029(9) -0.011(7)
F12 0.058(6) 0.116(7) 0.091(6) -0.015(5) 0.005(5) -0.014(5)
P1 0.045(2) 0.0419(17) 0.0382(16) -0.0029(13) 0.0122(14) -0.0047(14)
C13 0.054(9) 0.048(7) 0.036(6) -0.005(5) 0.015(6) -0.012(6)
C14 0.049(9) 0.072(9) 0.061(8) -0.022(7) 0.007(7) -0.007(7)
C15 0.040(9) 0.139(14) 0.053(8) -0.019(9) 0.007(7) -0.013(9)
C16 0.076(12) 0.105(12) 0.053(8) -0.039(8) 0.020(8) -0.040(10)
C17 0.072(12) 0.063(9) 0.075(10) -0.009(7) 0.004(8) -0.023(8)
C18 0.067(10) 0.052(8) 0.060(8) 0.003(6) 0.018(7) -0.009(7)
C19 0.052(8) 0.036(6) 0.043(7) 0.000(5) 0.019(6) -0.007(5)
C20 0.061(10) 0.071(9) 0.047(7) 0.000(6) 0.021(7) -0.002(7)
C21 0.095(13) 0.076(10) 0.050(8) 0.000(7) 0.036(9) 0.001(9)
C22 0.072(12) 0.081(10) 0.077(10) -0.005(8) 0.045(9) -0.012(8)
C23 0.082(13) 0.098(12) 0.110(14) -0.006(10) 0.056(11) 0.023(10)
C24 0.075(12) 0.079(10) 0.059(9) 0.012(7) 0.012(8) 0.007(8)
C25 0.040(8) 0.050(7) 0.041(7) 0.003(5) 0.006(6) 0.012(6)
C26 0.079(11) 0.059(8) 0.055(8) -0.008(7) 0.011(8) -0.010(7)
C27 0.104(15) 0.061(9) 0.081(11) 0.016(8) 0.034(10) 0.025(9)
C28 0.089(14) 0.096(12) 0.055(9) 0.015(8) 0.019(9) 0.032(10)
C29 0.089(14) 0.097(12) 0.067(10) -0.001(9) -0.008(9) -0.021(10)
C30 0.081(12) 0.069(9) 0.053(8) 0.010(7) -0.012(8) -0.005(8)
S1 0.054(2) 0.0558(19) 0.0429(17) -0.0035(14) 0.0186(15) -0.0034(15)
Au1 0.0526(4) 0.0531(3) 0.0524(3) -0.0029(2) 0.0187(2) -0.0018(2)
P2 0.056(2) 0.056(2) 0.057(2) -0.0049(17) 0.0191(18) 0.0042(17)
C31 0.044(9) 0.067(8) 0.062(8) -0.008(7) 0.019(7) -0.005(7)
C32 0.058(11) 0.096(11) 0.067(9) -0.011(8) 0.010(8) 0.000(8)
C33 0.078(13) 0.118(14) 0.064(10) -0.015(10) 0.004(9) -0.012(10)
C34 0.112(16) 0.111(14) 0.062(10) -0.016(10) 0.023(10) -0.042(12)
C35 0.16(2) 0.085(12) 0.060(10) -0.031(9) 0.045(11) -0.014(12)
C36 0.132(16) 0.053(9) 0.089(11) -0.013(8) 0.055(11) 0.006(9)
C37 0.071(10) 0.045(7) 0.050(7) -0.009(6) 0.012(7) 0.000(7)
C38 0.051(10) 0.061(9) 0.106(12) -0.001(8) 0.023(9) -0.002(7)
C39 0.113(17) 0.072(11) 0.105(14) 0.007(10) 0.020(12) -0.008(10)
C40 0.16(2) 0.054(10) 0.071(11) 0.006(8) 0.004(11) 0.011(10)
C41 0.147(18) 0.074(11) 0.061(10) -0.008(8) 0.016(10) 0.052(11)
C42 0.119(15) 0.071(10) 0.050(8) -0.002(7) 0.017(9) 0.030(9)
C43 0.091(13) 0.053(8) 0.060(9) -0.005(7) 0.024(8) 0.019(8)
C44 0.101(14) 0.080(11) 0.079(11) -0.005(9) 0.035(10) 0.008(9)
C45 0.124(19) 0.114(15) 0.090(13) 0.010(11) 0.053(13) 0.030(13)
C46 0.090(15) 0.129(16) 0.106(14) 0.016(12) 0.066(13) -0.002(12)
C47 0.062(12) 0.122(15) 0.135(16) 0.045(13) 0.047(12) -0.004(10)
C48 0.066(12) 0.114(13) 0.088(11) -0.022(10) 0.029(10) -0.018(10)
Au2 0.0569(4) 0.0602(3) 0.0395(3) -0.0034(2) 0.0147(2) -0.0049(2)
P3 0.063(3) 0.057(2) 0.0418(18) -0.0022(15) 0.0137(17) -0.0078(17)
C49 0.062(10) 0.066(8) 0.046(7) -0.007(6) 0.023(7) -0.009(7)
C50 0.088(15) 0.078(12) 0.130(16) 0.017(11) 0.025(12) -0.010(10)
C51 0.086(16) 0.107(15) 0.148(18) 0.031(13) 0.039(14) 0.026(12)
C52 0.115(18) 0.084(12) 0.102(14) 0.018(10) 0.058(13) 0.015(11)
C53 0.115(17) 0.088(12) 0.101(13) -0.015(10) 0.046(12) -0.056(11)
C54 0.053(10) 0.074(10) 0.078(10) 0.004(8) 0.016(8) -0.002(8)
C55 0.068(10) 0.055(8) 0.050(7) 0.003(6) 0.023(7) 0.002(7)
C56 0.083(11) 0.060(8) 0.050(8) 0.006(6) 0.023(7) -0.019(8)
C57 0.091(13) 0.063(9) 0.082(11) 0.023(8) 0.032(10) -0.009(8)
C58 0.078(13) 0.107(13) 0.072(10) 0.021(9) 0.034(9) 0.008(10)
C59 0.115(16) 0.089(11) 0.061(9) 0.004(8) 0.047(10) 0.022(10)
C60 0.082(11) 0.062(8) 0.049(8) -0.009(7) 0.024(8) -0.019(7)
C61 0.064(10) 0.072(9) 0.047(8) -0.006(7) 0.005(7) -0.013(7)
C62 0.084(13) 0.081(11) 0.060(10) 0.009(8) -0.003(8) 0.002(9)
C63 0.17(3) 0.15(2) 0.096(15) -0.007(14) 0.051(16) -0.033(18)
C64 0.17(2) 0.121(16) 0.069(12) 0.053(12) -0.056(13) -0.018(15)
C65 0.045(12) 0.113(15) 0.21(2) -0.035(15) 0.029(14) -0.001(10)
C66 0.071(12) 0.096(12) 0.068(10) 0.000(9) 0.008(9) -0.004(9)
Pt2 0.0453(3) 0.0485(3) 0.0384(2) 0.0015(2) 0.0148(2) 0.0015(2)
C67 0.044(8) 0.053(7) 0.037(6) 0.011(5) 0.012(6) 0.016(6)
C68 0.059(10) 0.059(8) 0.047(7) 0.001(6) 0.027(7) 0.010(7)
F68 0.081(6) 0.070(5) 0.065(5) -0.011(4) 0.009(4) -0.002(4)
C69 0.101(15) 0.052(9) 0.103(12) -0.014(9) 0.052(11) -0.003(9)
F69 0.128(10) 0.059(6) 0.173(10) -0.040(6) 0.045(8) -0.024(5)
C70 0.15(2) 0.050(10) 0.111(14) 0.020(9) 0.074(14) 0.021(10)
F70 0.235(15) 0.049(5) 0.161(10) 0.008(6) 0.089(10) 0.013(7)
C71 0.086(13) 0.086(11) 0.069(10) 0.020(9) 0.045(9) 0.032(9)
F71 0.190(13) 0.121(8) 0.095(7) 0.053(6) 0.044(7) 0.084(8)
C72 0.082(12) 0.068(9) 0.055(8) 0.007(7) 0.036(8) 0.028(8)
F72 0.055(6) 0.122(7) 0.061(5) 0.000(5) 0.008(4) 0.008(5)
C73 0.069(10) 0.057(8) 0.031(6) 0.006(6) 0.011(6) 0.003(7)
C74 0.075(11) 0.053(8) 0.064(9) 0.005(7) 0.022(8) 0.000(7)
F74 0.083(7) 0.114(7) 0.050(4) 0.011(4) 0.015(4) 0.012(5)
C75 0.122(15) 0.068(9) 0.047(8) 0.003(7) 0.043(9) 0.008(9)
F75 0.188(12) 0.134(8) 0.046(5) -0.007(5) 0.037(6) -0.002(8)
C76 0.22(2) 0.069(10) 0.095(13) 0.014(9) 0.119(16) 0.055(12)
F76 0.171(8) 0.139(7) 0.110(6) -0.011(5) 0.077(6) 0.030(6)
C77 0.135(18) 0.149(16) 0.085(12) 0.049(12) 0.083(13) 0.087(14)
F77 0.129(8) 0.164(8) 0.133(7) 0.014(6) 0.071(6) 0.057(6)
C78 0.095(14) 0.086(11) 0.063(9) 0.014(8) 0.027(9) 0.030(9)
F78 0.088(8) 0.223(12) 0.058(5) 0.026(6) 0.021(5) 0.059(8)
P4 0.050(2) 0.0531(19) 0.0401(17) 0.0042(14) 0.0144(15) -0.0015(16)
C79 0.067(10) 0.058(8) 0.039(7) -0.001(6) 0.011(6) -0.003(7)
C80 0.076(11) 0.071(9) 0.039(7) 0.008(6) 0.012(7) 0.010(8)
C81 0.037(9) 0.145(15) 0.051(8) 0.001(9) -0.001(7) 0.000(9)
C82 0.109(15) 0.102(12) 0.041(8) 0.008(8) 0.015(9) 0.035(11)
C83 0.121(16) 0.065(10) 0.072(10) 0.014(8) 0.015(11) 0.016(10)
C84 0.060(10) 0.068(9) 0.074(9) 0.021(8) 0.020(8) 0.015(7)
C85 0.029(8) 0.074(9) 0.062(8) 0.007(7) 0.020(6) -0.008(6)
C86 0.062(11) 0.125(13) 0.062(9) 0.013(9) 0.027(8) -0.018(9)
C87 0.079(14) 0.173(19) 0.075(11) 0.027(12) 0.029(10) 0.018(13)
C88 0.093(17) 0.24(3) 0.101(15) 0.033(16) 0.058(13) -0.008(16)
C89 0.145(12) 0.183(12) 0.148(12) 0.009(9) 0.046(9) -0.011(9)
C90 0.121(10) 0.159(11) 0.099(9) 0.014(8) 0.060(8) -0.007(8)
C91 0.050(9) 0.060(8) 0.045(7) -0.005(6) 0.008(6) -0.011(6)
C92 0.097(13) 0.070(9) 0.054(8) -0.017(7) 0.012(8) -0.007(8)
C93 0.141(19) 0.080(11) 0.067(10) -0.023(9) 0.038(11) -0.005(11)
C94 0.115(17) 0.124(15) 0.045(9) -0.009(9) -0.007(9) -0.035(12)
C95 0.098(15) 0.110(14) 0.062(10) 0.006(10) 0.008(9) 0.006(11)
C96 0.095(13) 0.074(9) 0.042(8) 0.008(7) 0.003(8) 0.019(8)
S2 0.052(2) 0.0530(18) 0.0542(18) -0.0007(15) 0.0257(16) -0.0028(15)
Au3 0.0503(3) 0.0553(3) 0.0505(3) 0.0000(2) 0.0203(2) 0.0009(2)
P5 0.050(2) 0.056(2) 0.0501(19) -0.0009(16) 0.0157(16) 0.0006(16)
C97 0.049(9) 0.060(8) 0.051(7) -0.002(6) 0.017(7) -0.014(6)
C98 0.067(11) 0.089(10) 0.047(8) 0.003(7) 0.017(7) -0.005(8)
C99 0.081(13) 0.106(12) 0.053(9) -0.011(8) 0.018(8) -0.011(10)
C100 0.115(15) 0.057(9) 0.071(10) -0.016(7) 0.053(10) -0.022(9)
C101 0.070(11) 0.083(10) 0.075(10) -0.003(8) 0.045(9) 0.008(8)
C102 0.055(10) 0.094(11) 0.060(9) 0.006(8) 0.018(7) -0.003(8)
C103 0.055(9) 0.056(8) 0.052(7) 0.006(6) 0.020(7) -0.001(6)
C104 0.088(13) 0.076(10) 0.072(10) -0.006(8) 0.038(9) -0.007(9)
C105 0.094(13) 0.063(9) 0.080(10) -0.015(8) 0.040(9) -0.008(8)
C106 0.152(18) 0.042(8) 0.076(11) 0.006(8) 0.023(11) 0.008(9)
C107 0.117(16) 0.070(10) 0.082(11) 0.006(9) 0.046(11) -0.018(9)
C108 0.101(13) 0.057(9) 0.062(9) -0.013(7) 0.035(9) -0.011(8)
C109 0.059(9) 0.050(7) 0.052(7) -0.003(6) 0.025(7) -0.004(6)
C110 0.087(13) 0.070(10) 0.063(9) 0.003(8) -0.016(8) 0.009(8)
C111 0.087(14) 0.050(9) 0.109(13) 0.004(8) 0.002(10) -0.006(8)
C112 0.073(13) 0.078(11) 0.111(13) 0.021(10) -0.013(10) 0.009(9)
C113 0.066(11) 0.083(11) 0.074(10) 0.006(8) -0.006(8) 0.005(8)
C114 0.043(9) 0.067(9) 0.071(9) -0.001(7) 0.013(7) -0.009(7)
Au4 0.0565(4) 0.0605(3) 0.0436(3) -0.0028(2) 0.0191(2) -0.0051(2)
P6 0.054(2) 0.064(2) 0.0406(17) -0.0023(15) 0.0142(16) -0.0011(17)
C115 0.093(12) 0.054(8) 0.052(8) 0.003(7) 0.030(8) 0.007(8)
C116 0.067(11) 0.077(10) 0.085(11) -0.024(9) 0.016(9) 0.001(8)
C117 0.112(17) 0.085(12) 0.127(16) -0.054(11) 0.037(13) -0.028(11)
C118 0.16(2) 0.084(13) 0.134(18) -0.036(13) 0.065(17) -0.036(14)
C119 0.23(3) 0.059(11) 0.109(16) 0.003(11) 0.050(17) -0.013(14)
C120 0.113(15) 0.074(10) 0.061(9) 0.000(8) 0.028(9) 0.012(9)
C121 0.038(8) 0.071(9) 0.050(7) -0.011(7) 0.014(6) 0.005(6)
C122 0.089(13) 0.080(10) 0.075(10) -0.007(8) 0.046(10) 0.004(9)
C123 0.102(15) 0.106(13) 0.085(12) 0.031(10) 0.041(11) 0.002(11)
C124 0.067(13) 0.158(18) 0.064(10) 0.000(12) 0.015(9) 0.002(12)
C125 0.118(17) 0.083(12) 0.110(14) -0.038(10) 0.042(12) 0.024(11)
C126 0.063(11) 0.078(10) 0.116(13) -0.031(9) 0.032(10) -0.009(8)
C127 0.061(11) 0.130(14) 0.064(10) -0.018(9) 0.025(8) 0.014(10)
C128 0.063(11) 0.110(12) 0.044(8) -0.012(8) 0.004(7) 0.012(9)
C129 0.122(19) 0.155(18) 0.073(12) -0.040(12) -0.018(11) 0.027(14)
C130 0.071(13) 0.086(13) 0.078(12) 0.003(9) 0.022(9) 0.004(9)
C131 0.084(14) 0.102(14) 0.091(14) -0.002(9) 0.028(9) 0.002(9)
C132 0.05(2) 0.16(4) 0.037(16) -0.011(19) -0.006(14) 0.03(2)
C130 0.132(19) 0.142(19) 0.144(19) 0.003(10) 0.037(10) 0.001(10)
C131 0.110(16) 0.116(16) 0.111(15) -0.008(9) 0.031(10) 0.006(9)
C132 0.07(3) 0.15(4) 0.13(3) -0.01(3) -0.01(2) 0.05(3)

loop_
_atom_type_symbol
_atom_type_description
_atom_type_scat_dispersion_real
_atom_type_scat_dispersion_imag
_atom_type_scat_source
C C 0.0033 0.0016 'International Tables Vol C Tables 4.2.6.8 and 6.1.1.4'
H H 0.0000 0.0000 'International Tables Vol C Tables 4.2.6.8 and 6.1.1.4'
Au Au -2.0133 8.8022 'International Tables Vol C Tables 4.2.6.8 and 6.1.1.4'
F F 0.0171 0.0103 'International Tables Vol C Tables 4.2.6.8 and 6.1.1.4'
P P 0.1023 0.0942 'International Tables Vol C Tables 4.2.6.8 and 6.1.1.4'
Pt Pt -1.7033 8.3905 'International Tables Vol C Tables 4.2.6.8 and 6.1.1.4'
S S 0.1246 0.1234 'International Tables Vol C Tables 4.2.6.8 and 6.1.1.4'
Cl Cl 0.1484 0.1585 'International Tables Vol C Tables 4.2.6.8 and 6.1.1.4'

loop_
_geom_angle_atom_site_label_1
_geom_angle_atom_site_label_2
_geom_angle_atom_site_label_3
_geom_angle
_geom_angle_site_symmetry_1
_geom_angle_site_symmetry_3
_geom_angle_publ_flag
C7 Pt1 C1 84.5(4) . . ?
C7 Pt1 P1 94.3(3) . . ?
C1 Pt1 P1 176.3(3) . . ?
C7 Pt1 S1 178.6(3) . . ?
C1 Pt1 S1 94.4(3) . . ?
P1 Pt1 S1 86.78(10) . . ?
C2 C1 C6 112.6(10) . . ?
C2 C1 Pt1 124.0(9) . . ?
C6 C1 Pt1 123.4(8) . . ?
F2 C2 C3 117.5(11) . . ?
F2 C2 C1 117.9(10) . . ?
C3 C2 C1 124.4(11) . . ?
C4 C3 C2 121.1(12) . . ?
C4 C3 F3 119.5(11) . . ?
C2 C3 F3 119.4(12) . . ?
F4 C4 C3 122.0(13) . . ?
F4 C4 C5 120.1(14) . . ?
C3 C4 C5 117.9(12) . . ?
F5 C5 C6 120.8(13) . . ?
F5 C5 C4 118.8(12) . . ?
C6 C5 C4 120.3(13) . . ?
F6 C6 C5 117.9(12) . . ?
F6 C6 C1 118.6(10) . . ?
C5 C6 C1 123.5(12) . . ?
C12 C7 C8 113.3(12) . . ?
C12 C7 Pt1 122.2(10) . . ?
C8 C7 Pt1 124.4(10) . . ?
F8 C8 C9 118.3(13) . . ?
F8 C8 C7 118.3(11) . . ?
C9 C8 C7 123.4(13) . . ?
F9 C9 C10 120.0(14) . . ?
F9 C9 C8 119.4(15) . . ?
C10 C9 C8 120.6(14) . . ?
F10 C10 C11 118.6(15) . . ?
F10 C10 C9 122.2(14) . . ?
C11 C10 C9 119.1(14) . . ?
C10 C11 F11 123.5(14) . . ?
C10 C11 C12 121.0(16) . . ?
F11 C11 C12 115.3(16) . . ?
F12 C12 C7 119.7(11) . . ?
F12 C12 C11 117.6(15) . . ?
C7 C12 C11 122.7(14) . . ?
C13 P1 C25 108.7(5) . . ?
C13 P1 C19 100.8(5) . . ?
C25 P1 C19 103.7(5) . . ?
C13 P1 Pt1 117.1(4) . . ?
C25 P1 Pt1 109.8(4) . . ?
C19 P1 Pt1 115.7(3) . . ?
C14 C13 C18 118.2(11) . . ?
C14 C13 P1 120.2(9) . . ?
C18 C13 P1 121.5(10) . . ?
C13 C14 C15 120.7(13) . . ?
C16 C15 C14 119.7(14) . . ?
C17 C16 C15 118.5(13) . . ?
C18 C17 C16 121.0(14) . . ?
C17 C18 C13 121.8(14) . . ?
C24 C19 C20 118.5(11) . . ?
C24 C19 P1 124.6(9) . . ?
C20 C19 P1 116.9(10) . . ?
C19 C20 C21 118.7(13) . . ?
C22 C21 C20 121.5(13) . . ?
C21 C22 C23 122.6(14) . . ?
C22 C23 C24 117.7(16) . . ?
C19 C24 C23 121.1(13) . . ?
C30 C25 C26 118.0(11) . . ?
C30 C25 P1 120.1(9) . . ?
C26 C25 P1 121.9(10) . . ?
C25 C26 C27 120.1(13) . . ?
C28 C27 C26 118.8(14) . . ?
C27 C28 C29 120.9(14) . . ?
C28 C29 C30 118.7(15) . . ?
C25 C30 C29 123.5(14) . . ?
Au2 S1 Au1 90.31(11) . . ?
Au2 S1 Pt1 105.33(12) . . ?
Au1 S1 Pt1 111.13(12) . . ?
P2 Au1 S1 170.83(12) . . ?
C31 P2 C37 102.2(6) . . ?
C31 P2 C43 103.9(6) . . ?
C37 P2 C43 106.7(6) . . ?
C31 P2 Au1 113.7(4) . . ?
C37 P2 Au1 116.7(5) . . ?
C43 P2 Au1 112.5(5) . . ?
C32 C31 C36 117.6(13) . . ?
C32 C31 P2 122.5(10) . . ?
C36 C31 P2 119.9(11) . . ?
C31 C32 C33 120.1(15) . . ?
C34 C33 C32 120.9(17) . . ?
C33 C34 C35 120.3(15) . . ?
C36 C35 C34 118.5(16) . . ?
C35 C36 C31 122.4(16) . . ?
C38 C37 C42 118.1(12) . . ?
C38 C37 P2 119.7(10) . . ?
C42 C37 P2 121.9(11) . . ?
C39 C38 C37 122.7(15) . . ?
C38 C39 C40 118.8(16) . . ?
C39 C40 C41 121.4(15) . . ?
C40 C41 C42 119.3(16) . . ?
C41 C42 C37 119.7(15) . . ?
C48 C43 C44 122.3(14) . . ?
C48 C43 P2 122.7(11) . . ?
C44 C43 P2 114.5(12) . . ?
C43 C44 C45 117.1(17) . . ?
C46 C45 C44 119.8(17) . . ?
C45 C46 C47 120.6(16) . . ?
C46 C47 C48 123.5(17) . . ?
C43 C48 C47 116.2(15) . . ?
P3 Au2 S1 174.72(12) . . ?
C55 P3 C49 104.8(6) . . ?
C55 P3 C61 105.1(6) . . ?
C49 P3 C61 107.4(6) . . ?
C55 P3 Au2 112.7(4) . . ?
C49 P3 Au2 115.1(4) . . ?
C61 P3 Au2 111.0(4) . . ?
C54 C49 C50 118.1(13) . . ?
C54 C49 P3 123.6(11) . . ?
C50 C49 P3 118.3(11) . . ?
C51 C50 C49 118.3(17) . . ?
C52 C51 C50 121.9(18) . . ?
C51 C52 C53 121.4(18) . . ?
C52 C53 C54 120.2(17) . . ?
C53 C54 C49 120.0(15) . . ?
C56 C55 C60 118.4(12) . . ?
C56 C55 P3 119.3(9) . . ?
C60 C55 P3 122.3(10) . . ?
C55 C56 C57 120.8(12) . . ?
C58 C57 C56 120.5(14) . . ?
C57 C58 C59 118.6(14) . . ?
C58 C59 C60 122.0(13) . . ?
C59 C60 C55 119.6(13) . . ?
C62 C61 C66 119.7(15) . . ?
C62 C61 P3 123.1(12) . . ?
C66 C61 P3 117.2(10) . . ?
C63 C62 C61 124.5(18) . . ?
C62 C63 C64 117.6(19) . . ?
C63 C64 C65 123.2(18) . . ?
C64 C65 C66 116.3(16) . . ?
C61 C66 C65 118.4(15) . . ?
C73 Pt2 C67 87.8(4) . . ?
C73 Pt2 P4 93.7(3) . . ?
C67 Pt2 P4 174.1(3) . . ?
C73 Pt2 S2 175.7(4) . . ?
C67 Pt2 S2 93.0(3) . . ?
P4 Pt2 S2 85.82(11) . . ?
C72 C67 C68 112.9(11) . . ?
C72 C67 Pt2 123.5(10) . . ?
C68 C67 Pt2 123.6(8) . . ?
C69 C68 F68 115.8(13) . . ?
C69 C68 C67 125.6(13) . . ?
F68 C68 C67 118.5(10) . . ?
F69 C69 C68 122.7(16) . . ?
F69 C69 C70 118.9(13) . . ?
C68 C69 C70 118.4(16) . . ?
C69 C70 F70 120.9(18) . . ?
C69 C70 C71 120.6(14) . . ?
F70 C70 C71 118.4(17) . . ?
C70 C71 F71 123.6(15) . . ?
C70 C71 C72 119.9(15) . . ?
F71 C71 C72 116.5(16) . . ?
F72 C72 C71 118.7(13) . . ?
F72 C72 C67 118.8(12) . . ?
C71 C72 C67 122.5(15) . . ?
C78 C73 C74 112.3(11) . . ?
C78 C73 Pt2 124.6(9) . . ?
C74 C73 Pt2 122.7(10) . . ?
F74 C74 C73 119.5(12) . . ?
F74 C74 C75 117.9(11) . . ?
C73 C74 C75 122.6(12) . . ?
C76 C75 F75 123.3(13) . . ?
C76 C75 C74 119.1(12) . . ?
F75 C75 C74 117.4(13) . . ?
C77 C76 C75 120.3(12) . . ?
C77 C76 F76 123.3(17) . . ?
C75 C76 F76 116.4(17) . . ?
C76 C77 C78 119.9(14) . . ?
C76 C77 F77 119.1(14) . . ?
C78 C77 F77 121.0(14) . . ?
C77 C78 C73 125.7(12) . . ?
C77 C78 F78 116.3(12) . . ?
C73 C78 F78 117.9(12) . . ?
C79 P4 C85 101.9(6) . . ?
C79 P4 C91 108.1(6) . . ?
C85 P4 C91 103.0(6) . . ?
C79 P4 Pt2 116.8(4) . . ?
C85 P4 Pt2 118.5(4) . . ?
C91 P4 Pt2 107.4(4) . . ?
C84 C79 C80 118.6(13) . . ?
C84 C79 P4 123.7(11) . . ?
C80 C79 P4 117.6(10) . . ?
C79 C80 C81 121.6(13) . . ?
C82 C81 C80 117.8(14) . . ?
C83 C82 C81 118.9(15) . . ?
C82 C83 C84 123.0(15) . . ?
C83 C84 C79 120.0(15) . . ?
C90 C85 C86 115.2(13) . . ?
C90 C85 P4 121.8(12) . . ?
C86 C85 P4 122.9(11) . . ?
C85 C86 C87 125.1(16) . . ?
C88 C87 C86 120.0(17) . . ?
C89 C88 C87 116.7(18) . . ?
C88 C89 C90 119(2) . . ?
C85 C90 C89 123.3(19) . . ?
C96 C91 C92 121.4(12) . . ?
C96 C91 P4 116.2(10) . . ?
C92 C91 P4 122.1(10) . . ?
C91 C92 C93 116.2(15) . . ?
C94 C93 C92 122.1(15) . . ?
C93 C94 C95 121.4(15) . . ?
C96 C95 C94 117.9(16) . . ?
C91 C96 C95 120.9(14) . . ?
Au4 S2 Au3 82.73(10) . . ?
Au4 S2 Pt2 113.07(13) . . ?
Au3 S2 Pt2 105.21(12) . . ?
P5 Au3 S2 170.24(11) . . ?
C103 P5 C97 105.2(5) . . ?
C103 P5 C109 103.7(6) . . ?
C97 P5 C109 105.0(6) . . ?
C103 P5 Au3 117.9(4) . . ?
C97 P5 Au3 109.5(4) . . ?
C109 P5 Au3 114.4(4) . . ?
C102 C97 C98 118.5(12) . . ?
C102 C97 P5 124.2(10) . . ?
C98 C97 P5 117.2(10) . . ?
C99 C98 C97 118.6(14) . . ?
C100 C99 C98 121.3(14) . . ?
C99 C100 C101 119.0(13) . . ?
C102 C101 C100 119.8(14) . . ?
C101 C102 C97 122.8(14) . . ?
C108 C103 C104 116.1(12) . . ?
C108 C103 P5 124.0(10) . . ?
C104 C103 P5 119.9(10) . . ?
C105 C104 C103 122.4(13) . . ?
C104 C105 C106 119.0(13) . . ?
C107 C106 C105 119.8(14) . . ?
C106 C107 C108 120.3(14) . . ?
C103 C108 C107 122.4(13) . . ?
C114 C109 C110 119.1(12) . . ?
C114 C109 P5 123.7(10) . . ?
C110 C109 P5 117.2(10) . . ?
C111 C110 C109 119.0(14) . . ?
C112 C111 C110 122.2(14) . . ?
C111 C112 C113 119.8(15) . . ?
C114 C113 C112 119.0(14) . . ?
C109 C114 C113 120.8(13) . . ?
P6 Au4 S2 178.89(13) . . ?
C121 P6 C115 104.5(6) . . ?
C121 P6 C127 105.4(6) . . ?
C115 P6 C127 106.8(7) . . ?
C121 P6 Au4 115.2(4) . . ?
C115 P6 Au4 111.6(4) . . ?
C127 P6 Au4 112.5(5) . . ?
C120 C115 C116 119.8(13) . . ?
C120 C115 P6 123.1(12) . . ?
C116 C115 P6 117.1(11) . . ?
C117 C116 C115 119.3(16) . . ?
C116 C117 C118 119.8(18) . . ?
C119 C118 C117 119.1(17) . . ?
C118 C119 C120 122.8(18) . . ?
C115 C120 C119 119.1(16) . . ?
C122 C121 C126 118.1(12) . . ?
C122 C121 P6 123.0(10) . . ?
C126 C121 P6 118.8(10) . . ?
C121 C122 C123 122.7(13) . . ?
C124 C123 C122 117.9(15) . . ?
C123 C124 C125 122.9(15) . . ?
C124 C125 C126 118.2(15) . . ?
C121 C126 C125 120.2(15) . . ?
C128 C127 C132 113.5(17) . . ?
C128 C127 C132 122.2(14) . . ?
C132 C127 C132 38.9(15) . . ?
C128 C127 P6 125.0(12) . . ?
C132 C127 P6 120.0(14) . . ?
C132 C127 P6 107.5(10) . . ?
C129 C128 C127 121.9(16) . . ?
C128 C129 C130 120(2) . . ?
C128 C129 C130 110(2) . . ?
C130 C129 C130 38.4(17) . . ?
C131 C130 C129 116(3) . . ?
C132 C131 C130 122(3) . . ?
C131 C132 C127 124(3) . . ?
C131 C130 C129 125(4) . . ?
C130 C131 C132 123(4) . . ?
C131 C132 C127 112.2(19) . . ?
Cl1 C200 Cl2 117.7 . . ?

loop_
_geom_bond_atom_site_label_1
_geom_bond_atom_site_label_2
_geom_bond_distance
_geom_bond_site_symmetry_2
_geom_bond_publ_flag
Pt1 C7 2.007(12) . ?
Pt1 C1 2.045(11) . ?
Pt1 P1 2.279(3) . ?
Pt1 S1 2.370(3) . ?
C1 C2 1.382(14) . ?
C1 C6 1.413(16) . ?
C2 F2 1.348(12) . ?
C2 C3 1.355(15) . ?
C3 C4 1.349(19) . ?
C3 F3 1.368(14) . ?
C4 F4 1.347(14) . ?
C4 C5 1.380(19) . ?
C5 F5 1.350(15) . ?
C5 C6 1.355(16) . ?
C6 F6 1.346(13) . ?
C7 C12 1.398(18) . ?
C7 C8 1.416(17) . ?
C8 F8 1.328(15) . ?
C8 C9 1.400(17) . ?
C9 F9 1.312(13) . ?
C9 C10 1.358(16) . ?
C10 F10 1.329(16) . ?
C10 C11 1.348(16) . ?
C11 F11 1.40(2) . ?
C11 C12 1.422(17) . ?
C12 F12 1.360(15) . ?
P1 C13 1.812(12) . ?
P1 C25 1.832(11) . ?
P1 C19 1.835(11) . ?
C13 C14 1.350(17) . ?
C13 C18 1.396(15) . ?
C14 C15 1.402(17) . ?
C15 C16 1.402(19) . ?
C16 C17 1.36(2) . ?
C17 C18 1.349(17) . ?
C19 C24 1.392(17) . ?
C19 C20 1.400(15) . ?
C20 C21 1.401(17) . ?
C21 C22 1.326(19) . ?
C22 C23 1.36(2) . ?
C23 C24 1.418(18) . ?
C25 C30 1.332(17) . ?
C25 C26 1.385(16) . ?
C26 C27 1.425(18) . ?
C27 C28 1.36(2) . ?
C28 C29 1.36(2) . ?
C29 C30 1.382(18) . ?
S1 Au2 2.298(3) . ?
S1 Au1 2.307(3) . ?
Au1 P2 2.263(4) . ?
P2 C31 1.821(13) . ?
P2 C37 1.823(12) . ?
P2 C43 1.845(14) . ?
C31 C32 1.354(18) . ?
C31 C36 1.417(13) . ?
C32 C33 1.386(19) . ?
C33 C34 1.35(2) . ?
C34 C35 1.39(2) . ?
C35 C36 1.34(2) . ?
C37 C38 1.365(17) . ?
C37 C42 1.398(18) . ?
C38 C39 1.358(19) . ?
C39 C40 1.36(2) . ?
C40 C41 1.37(2) . ?
C41 C42 1.388(18) . ?
C43 C48 1.366(19) . ?
C43 C44 1.414(19) . ?
C44 C45 1.44(2) . ?
C45 C46 1.34(2) . ?
C46 C47 1.35(2) . ?
C47 C48 1.403(19) . ?
Au2 P3 2.258(3) . ?
P3 C55 1.799(13) . ?
P3 C49 1.806(13) . ?
P3 C61 1.819(15) . ?
C49 C54 1.390(18) . ?
C49 C50 1.40(2) . ?
C50 C51 1.39(2) . ?
C51 C52 1.32(2) . ?
C52 C53 1.33(2) . ?
C53 C54 1.389(19) . ?
C55 C56 1.373(17) . ?
C55 C60 1.387(16) . ?
C56 C57 1.406(18) . ?
C57 C58 1.355(19) . ?
C58 C59 1.37(2) . ?
C59 C60 1.385(18) . ?
C61 C62 1.352(17) . ?
C61 C66 1.363(19) . ?
C62 C63 1.31(2) . ?
C63 C64 1.332(16) . ?
C64 C65 1.410(16) . ?
C65 C66 1.42(2) . ?
Pt2 C73 2.037(11) . ?
Pt2 C67 2.045(11) . ?
Pt2 P4 2.277(3) . ?
Pt2 S2 2.373(3) . ?
C67 C72 1.385(16) . ?
C67 C68 1.411(17) . ?
C68 C69 1.343(13) . ?
C68 F68 1.347(14) . ?
C69 F69 1.342(18) . ?
C69 C70 1.35(2) . ?
C70 F70 1.360(15) . ?
C70 C71 1.36(2) . ?
C71 F71 1.382(17) . ?
C71 C72 1.384(19) . ?
C72 F72 1.347(16) . ?
C73 C78 1.361(18) . ?
C73 C74 1.368(16) . ?
C74 F74 1.366(15) . ?
C74 C75 1.409(17) . ?
C75 C76 1.33(2) . ?
C75 F75 1.362(16) . ?
C76 C77 1.30(2) . ?
C76 F76 1.356(14) . ?
C77 C78 1.349(18) . ?
C77 F77 1.352(17) . ?
C78 F78 1.382(15) . ?
P4 C79 1.796(13) . ?
P4 C85 1.804(11) . ?
P4 C91 1.859(12) . ?
C79 C84 1.368(16) . ?
C79 C80 1.368(18) . ?
C80 C81 1.412(18) . ?
C81 C82 1.399(19) . ?
C82 C83 1.340(15) . ?
C83 C84 1.366(19) . ?
C85 C90 1.29(2) . ?
C85 C86 1.318(17) . ?
C86 C87 1.360(19) . ?
C87 C88 1.35(2) . ?
C88 C89 1.346(16) . ?
C89 C90 1.427(16) . ?
C91 C96 1.366(17) . ?
C91 C92 1.377(17) . ?
C92 C93 1.417(19) . ?
C93 C94 1.31(2) . ?
C94 C95 1.39(2) . ?
C95 C96 1.369(18) . ?
S2 Au4 2.311(3) . ?
S2 Au3 2.321(3) . ?
Au3 P5 2.255(4) . ?
P5 C103 1.781(12) . ?
P5 C97 1.808(12) . ?
P5 C109 1.819(13) . ?
C97 C102 1.362(17) . ?
C97 C98 1.398(17) . ?
C98 C99 1.390(17) . ?
C99 C100 1.37(2) . ?
C100 C101 1.38(2) . ?
C101 C102 1.350(16) . ?
C103 C108 1.357(17) . ?
C103 C104 1.393(17) . ?
C104 C105 1.363(17) . ?
C105 C106 1.381(19) . ?
C106 C107 1.339(18) . ?
C107 C108 1.380(18) . ?
C109 C114 1.364(17) . ?
C109 C110 1.415(17) . ?
C110 C111 1.358(18) . ?
C111 C112 1.34(2) . ?
C112 C113 1.402(19) . ?
C113 C114 1.380(18) . ?
Au4 P6 2.255(3) . ?
P6 C121 1.794(12) . ?
P6 C115 1.809(13) . ?
P6 C127 1.819(16) . ?
C115 C120 1.372(18) . ?
C115 C116 1.407(19) . ?
C116 C117 1.392(19) . ?
C117 C118 1.41(2) . ?
C118 C119 1.322(17) . ?
C119 C120 1.40(2) . ?
C121 C122 1.366(17) . ?
C121 C126 1.371(17) . ?
C122 C123 1.396(14) . ?
C123 C124 1.334(15) . ?
C124 C125 1.37(2) . ?
C125 C126 1.42(2) . ?
C127 C128 1.361(18) . ?
C127 C132 1.43(3) . ?
C127 C132 1.56(2) . ?
C128 C129 1.34(2) . ?
C129 C130 1.40(3) . ?
C129 C130 1.63(5) . ?
C130 C131 1.37(4) . ?
C131 C132 1.28(4) . ?
C130 C131 1.27(5) . ?
C131 C132 1.39(4) . ?
Cl1 C200 1.4641 . ?
Cl2 C200 1.6033 . ?
